data_2105584
loop_
_publ_author_name
'Blake, Alexander J.'
'Clark, Bernard A. J.'
'Gierens, Hedi'
'Gould, Robert O.'
'Hunter, Gordon A.'
'McNab, Hamish'
'Morrow, Mark'
'Sommerville, Craig C.'

_publ_section_title
;
 Intramolecular and intermolecular geometry of thiophenes with
 oxygen-containing substituents
;
_journal_issue 6
_journal_name_full 'Acta Crystallographica Section B'
_journal_page_first 963
_journal_page_last 974
_journal_paper_doi 10.1107/S0108768199003547
_journal_volume 55
_journal_year 1999
_chemical_formula_moiety 'C5 H6 O S'
_chemical_formula_sum 'C5 H6 O S'
_chemical_formula_weight 114.16
_chemical_name_systematic
;
 ?
;
_space_group_IT_number 14
_symmetry_cell_setting monoclinic
_symmetry_space_group_name_Hall '-P 2yab'
_symmetry_space_group_name_H-M 'P 1 21/a 1'
_audit_creation_method SHELXL-97
_cell_angle_alpha 90.00
_cell_angle_beta 106.010(5)
_cell_angle_gamma 90.00
_cell_formula_units_Z 4
_cell_length_a 6.848(3)
_cell_length_b 7.540(4)
_cell_length_c 11.111(5)
_cell_measurement_reflns_used 36
_cell_measurement_temperature 100(2)
_cell_measurement_theta_max 19
_cell_measurement_theta_min 15
_cell_volume 551.5(5)
_computing_cell_refinement DIF4
_computing_data_collection 'DIF4 (Stoe & Cie, 1992a)'
_computing_data_reduction 'REDU4 (Stoe & Cie, 1992b)'
_computing_molecular_graphics 'SHELXTL/PC (Sheldrick, 1994)'
_computing_publication_material SHELXL-97
_computing_structure_refinement 'SHELXL-97 (Sheldrick, 1997)'
_computing_structure_solution 'SHELXS-97 (Sheldrick, 1990)'
_diffrn_ambient_temperature 100(2)
_diffrn_measured_fraction_theta_full .931
_diffrn_measured_fraction_theta_max .931
_diffrn_measurement_device_type 'Stoe Stadi-4 four-circle'
_diffrn_measurement_method \w/2\q
_diffrn_radiation_monochromator graphite
_diffrn_radiation_source 'fine-focus sealed tube'
_diffrn_radiation_type MoK\a
_diffrn_radiation_wavelength .71073
_diffrn_reflns_av_R_equivalents .0648
_diffrn_reflns_av_sigmaI/netI .0242
_diffrn_reflns_limit_h_max 9
_diffrn_reflns_limit_h_min -9
_diffrn_reflns_limit_k_max 10
_diffrn_reflns_limit_k_min -9
_diffrn_reflns_limit_l_max 15
_diffrn_reflns_limit_l_min 0
_diffrn_reflns_number 1972
_diffrn_reflns_theta_full 30.05
_diffrn_reflns_theta_max 30.05
_diffrn_reflns_theta_min 3.31
_diffrn_standards_decay_% none
_diffrn_standards_interval_time 60
_diffrn_standards_number 3
_exptl_absorpt_coefficient_mu .454
_exptl_absorpt_correction_type none
_exptl_crystal_colour colourless
_exptl_crystal_density_diffrn 1.375
_exptl_crystal_density_method 'not measured'
_exptl_crystal_description cylinder
_exptl_crystal_F_000 240
_exptl_crystal_size_max .50
_exptl_crystal_size_mid .32
_exptl_crystal_size_min .32
_refine_diff_density_max .57
_refine_diff_density_min -.44
_refine_ls_extinction_method none
_refine_ls_goodness_of_fit_ref 1.15
_refine_ls_hydrogen_treatment refall
_refine_ls_matrix_type full
_refine_ls_number_parameters 88
_refine_ls_number_reflns 1609
_refine_ls_number_restraints 2
_refine_ls_restrained_S_all 1.158
_refine_ls_R_factor_all .0506
_refine_ls_R_factor_gt .0433
_refine_ls_shift/su_max .004
_refine_ls_shift/su_mean .000
_refine_ls_structure_factor_coef Fsqd
_refine_ls_weighting_details 'w=1/[\s^2^(Fo^2^)+(0.066P)^2^+0.264P] where P=(Fo^2^+2Fc^2^)/3'
_refine_ls_weighting_scheme calc
_refine_ls_wR_factor_ref .1230
_reflns_number_gt 1414
_reflns_number_total 1609
_reflns_threshold_expression >2sigma(I)
_cod_data_source_file ha0185.cif
_cod_data_source_block 1
_cod_depositor_comments
;
The following automatic conversions were performed:

'_refine_ls_weighting_scheme' value 'calc
w=1/[\s^2^(Fo^2^)+(0.066P)^2^+0.264P] where P=(Fo^2^+2Fc^2^)/3' was
changed to 'calc'. New tag '_refine_ls_weighting_details' was
created. The value of the new tag was set to
'w=1/[\s^2^(Fo^2^)+(0.066P)^2^+0.264P] where P=(Fo^2^+2Fc^2^)/3'.

Automatic conversion script
Id: cif_fix_values 3143 2015-03-26 13:38:13Z robertas 
;
_cod_original_sg_symbol_H-M 'P 21/a'
_cod_database_code 2105584

loop_
_symmetry_equiv_pos_as_xyz
'x, y, z'
'-x+1/2, y+1/2, -z'
'-x, -y, -z'
'x-1/2, -y-1/2, z'

loop_
_atom_site_label
_atom_site_fract_x
_atom_site_fract_y
_atom_site_fract_z
_atom_site_U_iso_or_equiv
_atom_site_adp_type
_atom_site_calc_flag
_atom_site_refinement_flags
_atom_site_occupancy
_atom_site_type_symbol
S1 .18595(6) .35080(6) .20192(4) .02182(16) Uani d . 1 S
C2 -.0034(2) .4990(2) .20667(16) .0180(3) Uani d D 1 C
C3 .0200(3) .5712(2) .32569(17) .0225(3) Uani d D 1 C
H3 -.066(3) .6520(11) .345(3) .038(7) Uiso d D 1 H
C4 .2001(3) .4985(3) .41093(17) .0287(4) Uani d D 1 C
H4 .252(4) .521(4) .497(3) .034(6) Uiso d . 1 H
C5 .3012(3) .3807(3) .35841(17) .0248(4) Uani d . 1 C
H5 .426(4) .323(3) .393(2) .019(5) Uiso d . 1 H
O2 -.1460(2) .52805(18) .09733(12) .0233(3) Uani d . 1 O
C2M -.3052(3) .6463(3) .1064(2) .0300(4) Uani d . 1 C
H2M1 -.384(5) .651(4) .026(3) .045(8) Uiso d . 1 H
H2M2 -.381(5) .590(4) .170(3) .039(7) Uiso d . 1 H
H2M3 -.242(4) .758(4) .131(3) .042(7) Uiso d . 1 H

loop_
_atom_site_aniso_label
_atom_site_aniso_U_11
_atom_site_aniso_U_22
_atom_site_aniso_U_33
_atom_site_aniso_U_12
_atom_site_aniso_U_13
_atom_site_aniso_U_23
S1 .0208(2) .0218(2) .0229(2) .00491(15) .00598(16) -.00114(14)
C2 .0176(7) .0167(7) .0221(7) .0017(5) .0095(6) .0014(5)
C3 .0221(8) .0230(8) .0253(8) -.0043(6) .0114(6) -.0003(6)
C4 .0296(9) .0367(10) .0211(8) -.0115(8) .0093(7) -.0064(7)
C5 .0207(8) .0290(9) .0229(8) -.0043(7) .0031(6) .0021(6)
O2 .0216(6) .0270(6) .0230(6) .0109(5) .0090(5) .0045(5)
C2M .0245(9) .0281(9) .0412(11) .0117(7) .0155(8) .0078(8)

loop_
_atom_type_symbol
_atom_type_description
_atom_type_scat_dispersion_real
_atom_type_scat_dispersion_imag
_atom_type_scat_source
C C .0033 .0016 'International Tables Vol C Tables 4.2.6.8 and 6.1.1.4'
H H .0000 .0000 'International Tables Vol C Tables 4.2.6.8 and 6.1.1.4'
O O .0106 .0060 'International Tables Vol C Tables 4.2.6.8 and 6.1.1.4'
S S .1246 .1234 'International Tables Vol C Tables 4.2.6.8 and 6.1.1.4'

loop_
_geom_angle_atom_site_label_1
_geom_angle_atom_site_label_2
_geom_angle_atom_site_label_3
_geom_angle
_geom_angle_publ_flag
C5 S1 C2 91.35(9) yes
O2 C2 C3 130.79(16) yes
O2 C2 S1 116.20(12) yes
C3 C2 S1 113.01(13) yes
C2 C3 C4 109.11(16) yes
C5 C4 C3 114.43(17) yes
C4 C5 S1 112.10(15) yes
C2 O2 C2M 114.42(15) yes

loop_
_geom_bond_atom_site_label_1
_geom_bond_atom_site_label_2
_geom_bond_distance
_geom_bond_publ_flag
S1 C5 1.715(2) yes
S1 C2 1.7232(17) yes
C2 O2 1.350(2) yes
C2 C3 1.398(2) yes
C3 C4 1.440(3) yes
C4 C5 1.353(3) yes
O2 C2M 1.433(2) yes

loop_
_geom_torsion_atom_site_label_1
_geom_torsion_atom_site_label_2
_geom_torsion_atom_site_label_3
_geom_torsion_atom_site_label_4
_geom_torsion
_geom_torsion_publ_flag
C5 S1 C2 O2 179.32(14) no
C5 S1 C2 C3 .12(14) no
O2 C2 C3 C4 -179.01(17) no
S1 C2 C3 C4 .05(18) no
C2 C3 C4 C5 -.3(2) no
C3 C4 C5 S1 .4(2) no
C2 S1 C5 C4 -.27(15) no
C3 C2 O2 C2M -3.5(3) no
S1 C2 O2 C2M 177.51(13) no
